data_7154771
loop_
_publ_author_name
'Soeta, Takahiro'
'Takashita, Suguru'
'Sakata, Yoko'
'Ukaji, Yutaka'

_publ_section_title
;
 Phosphinic acid-promoted addition reaction of isocyanides to
 (Z)-hydroximoyl chlorides: efficient synthesis of
 \a-(hydroxyimino)amides.
;
_journal_issue 2
_journal_name_full 'Organic &amp; biomolecular chemistry'
_journal_page_first 694
_journal_page_last 700
_journal_paper_doi 10.1039/c5ob02032h
_journal_volume 14
_journal_year 2015
_chemical_formula_moiety C12H16N2O2
_chemical_formula_sum 'C12 H16 N2 O2'
_chemical_formula_weight 220.27
_space_group_crystal_system monoclinic
_space_group_IT_number 14
_space_group_name_Hall '-P 2yab'
_space_group_name_H-M_alt 'P 1 21/a 1'
_symmetry_space_group_name_Hall '-P 2yab'
_symmetry_space_group_name_H-M 'P 1 21/a 1'
_atom_sites_solution_hydrogens geom
_audit_creation_method SHELXL-2014
_audit_update_record
;
2015-09-28 deposited with the CCDC.
2015-10-30 downloaded from the CCDC.
;
_cell_angle_alpha 90
_cell_angle_beta 100.939(5)
_cell_angle_gamma 90
_cell_formula_units_Z 4
_cell_length_a 10.604(2)
_cell_length_b 10.844(2)
_cell_length_c 11.111(3)
_cell_measurement_reflns_used 4424
_cell_measurement_temperature 93
_cell_measurement_theta_max 25.096
_cell_measurement_theta_min 3.498
_cell_volume 1254.4(5)
_computing_cell_refinement 'CrystalClear (Rigaku/MSC Inc., 2006)'
_computing_data_collection 'CrystalClear (Rigaku/MSC Inc., 2006)'
_computing_data_reduction 'CrystalClear (Rigaku/MSC Inc., 2006)'
_computing_molecular_graphics ORTEP-3
_computing_publication_material ORTEP-3
_computing_structure_refinement 'SHELXL-2014 (Sheldrick, 2014)'
_computing_structure_solution 'SHELXS-97 (Sheldrick, 1997)'
_diffrn_ambient_temperature 93
_diffrn_detector_area_resol_mean 14.4613
_diffrn_measured_fraction_theta_full 0.967
_diffrn_measured_fraction_theta_max 0.983
_diffrn_measurement_device_type 'Rigaku Mercury (2x2 bin mode)'
_diffrn_measurement_method dtprofit.ref
_diffrn_radiation_type MoK\a
_diffrn_radiation_wavelength 0.71073
_diffrn_reflns_av_R_equivalents 0.0404
_diffrn_reflns_av_unetI/netI 0.0273
_diffrn_reflns_laue_measured_fraction_full 0.967
_diffrn_reflns_laue_measured_fraction_max 0.983
_diffrn_reflns_limit_h_max 12
_diffrn_reflns_limit_h_min -12
_diffrn_reflns_limit_k_max 12
_diffrn_reflns_limit_k_min -12
_diffrn_reflns_limit_l_max 13
_diffrn_reflns_limit_l_min -13
_diffrn_reflns_number 11158
_diffrn_reflns_point_group_measured_fraction_full 0.967
_diffrn_reflns_point_group_measured_fraction_max 0.983
_diffrn_reflns_theta_full 25.242
_diffrn_reflns_theta_max 25.096
_diffrn_reflns_theta_min 3.498
_exptl_absorpt_coefficient_mu 0.080
_exptl_absorpt_correction_T_max 1.0000
_exptl_absorpt_correction_T_min 0.7260
_exptl_absorpt_correction_type multi-scan
_exptl_absorpt_process_details 'CrystalClear (Rigaku/MSC Inc., 2006)'
_exptl_crystal_colour colorless
_exptl_crystal_density_diffrn 1.166
_exptl_crystal_description prismatic
_exptl_crystal_F_000 472
_exptl_crystal_size_max 0.800
_exptl_crystal_size_mid 0.800
_exptl_crystal_size_min 0.300
_refine_diff_density_max 0.197
_refine_diff_density_min -0.159
_refine_diff_density_rms 0.035
_refine_ls_extinction_method none
_refine_ls_goodness_of_fit_ref 1.068
_refine_ls_hydrogen_treatment constr
_refine_ls_matrix_type full
_refine_ls_number_parameters 149
_refine_ls_number_reflns 2195
_refine_ls_number_restraints 0
_refine_ls_restrained_S_all 1.068
_refine_ls_R_factor_all 0.0614
_refine_ls_R_factor_gt 0.0533
_refine_ls_shift/su_max 0.000
_refine_ls_shift/su_mean 0.000
_refine_ls_structure_factor_coef Fsqd
_refine_ls_weighting_details 'w=1/[\s^2^(Fo^2^)+(0.0987P)^2^+0.1852P] where P=(Fo^2^+2Fc^2^)/3'
_refine_ls_weighting_scheme calc
_refine_ls_wR_factor_gt 0.1495
_refine_ls_wR_factor_ref 0.1622
_reflns_Friedel_coverage 0.000
_reflns_number_gt 1780
_reflns_number_total 2195
_reflns_threshold_expression 'I > 2\s(I)'
_cod_data_source_file c5ob02032h2.cif
_cod_data_source_block soeta01
_cod_depositor_comments 'Adding full bibliography for 7154771.cif.'
_cod_database_code 7154771
_shelx_space_group_comment
;
The symmetry employed for this shelxl refinement is uniquely defined
by the following loop, which should always be used as a source of
symmetry information in preference to the above space-group names.
They are only intended as comments.
;
_shelx_estimated_absorpt_t_min 0.938
_shelx_estimated_absorpt_t_max 0.976
_shelxl_version_number 2014-3

loop_
_space_group_symop_operation_xyz
'x, y, z'
'-x+1/2, y+1/2, -z'
'-x, -y, -z'
'x-1/2, -y-1/2, z'

loop_
_atom_site_label
_atom_site_type_symbol
_atom_site_fract_x
_atom_site_fract_y
_atom_site_fract_z
_atom_site_U_iso_or_equiv
_atom_site_adp_type
_atom_site_occupancy
_atom_site_site_symmetry_order
_atom_site_calc_flag
_atom_site_refinement_flags_posn
_atom_site_refinement_flags_adp
C1 C 0.05061(14) 0.22609(14) -0.11540(15) 0.0437(4) Uani 1 1 d . .
C2 C -0.01756(16) 0.32196(16) -0.07501(17) 0.0540(5) Uani 1 1 d . .
H1 H -0.0201 0.3299 0.0096 0.065 Uiso 1 1 calc R U
C3 C -0.08223(18) 0.40636(18) -0.1592(2) 0.0646(5) Uani 1 1 d . .
H2 H -0.1288 0.4721 -0.1317 0.078 Uiso 1 1 calc R U
C4 C -0.0790(2) 0.39511(19) -0.2814(2) 0.0698(6) Uani 1 1 d . .
H3 H -0.1253 0.4516 -0.3387 0.084 Uiso 1 1 calc R U
C5 C -0.0087(2) 0.3018(2) -0.32134(18) 0.0714(6) Uani 1 1 d . .
H4 H -0.0056 0.2949 -0.4060 0.086 Uiso 1 1 calc R U
C6 C 0.05680(19) 0.21878(16) -0.23909(16) 0.0572(5) Uani 1 1 d . .
H5 H 0.1067 0.1559 -0.2669 0.069 Uiso 1 1 calc R U
C7 C 0.11601(14) 0.13329(14) -0.02834(14) 0.0422(4) Uani 1 1 d . .
N1 N 0.12667(12) 0.02347(12) -0.06841(12) 0.0465(4) Uani 1 1 d . .
O1 O 0.19587(12) -0.05394(11) 0.02100(11) 0.0564(4) Uani 1 1 d . .
H6 H 0.2059 -0.1230 -0.0101 0.085 Uiso 1 1 calc R U
C8 C 0.17510(14) 0.17330(14) 0.10031(14) 0.0438(4) Uani 1 1 d . .
O2 O 0.26677(12) 0.24467(12) 0.11584(12) 0.0613(4) Uani 1 1 d . .
N2 N 0.12212(12) 0.12728(12) 0.18936(11) 0.0465(4) Uani 1 1 d . .
H7 H 0.0500 0.0859 0.1677 0.056 Uiso 1 1 calc R U
C9 C 0.17374(17) 0.13945(16) 0.32198(15) 0.0539(5) Uani 1 1 d . .
C10 C 0.1839(3) 0.2736(2) 0.3596(2) 0.0852(7) Uani 1 1 d . .
H8 H 0.2447 0.3156 0.3172 0.128 Uiso 1 1 calc R U
H9 H 0.2142 0.2795 0.4484 0.128 Uiso 1 1 calc R U
H10 H 0.0993 0.3127 0.3375 0.128 Uiso 1 1 calc R U
C11 C 0.0803(3) 0.0747(3) 0.3885(2) 0.0943(9) Uani 1 1 d . .
H11 H -0.0050 0.1119 0.3647 0.141 Uiso 1 1 calc R U
H12 H 0.1098 0.0832 0.4771 0.141 Uiso 1 1 calc R U
H13 H 0.0758 -0.0129 0.3665 0.141 Uiso 1 1 calc R U
C12 C 0.3045(3) 0.0770(3) 0.3492(2) 0.0944(8) Uani 1 1 d . .
H14 H 0.2954 -0.0096 0.3239 0.142 Uiso 1 1 calc R U
H15 H 0.3394 0.0816 0.4374 0.142 Uiso 1 1 calc R U
H16 H 0.3629 0.1187 0.3040 0.142 Uiso 1 1 calc R U

loop_
_atom_site_aniso_label
_atom_site_aniso_U_11
_atom_site_aniso_U_22
_atom_site_aniso_U_33
_atom_site_aniso_U_23
_atom_site_aniso_U_13
_atom_site_aniso_U_12
C1 0.0425(8) 0.0414(8) 0.0467(9) -0.0009(6) 0.0070(6) -0.0040(6)
C2 0.0556(10) 0.0520(10) 0.0566(10) -0.0028(8) 0.0159(8) 0.0016(8)
C3 0.0582(10) 0.0514(10) 0.0840(14) 0.0006(9) 0.0128(9) 0.0115(8)
C4 0.0759(13) 0.0595(11) 0.0672(13) 0.0092(9) -0.0041(10) 0.0089(10)
C5 0.0979(15) 0.0656(12) 0.0469(10) 0.0049(9) 0.0044(9) 0.0111(11)
C6 0.0732(11) 0.0505(9) 0.0476(10) -0.0010(7) 0.0105(8) 0.0089(8)
C7 0.0404(8) 0.0431(8) 0.0442(8) -0.0005(6) 0.0108(6) -0.0025(6)
N1 0.0475(7) 0.0455(8) 0.0470(8) 0.0021(6) 0.0104(6) 0.0022(6)
O1 0.0665(8) 0.0465(7) 0.0548(7) 0.0044(5) 0.0085(6) 0.0116(6)
C8 0.0442(8) 0.0418(8) 0.0453(9) 0.0010(6) 0.0084(6) -0.0015(6)
O2 0.0630(8) 0.0661(8) 0.0546(8) 0.0002(6) 0.0103(6) -0.0256(6)
N2 0.0472(7) 0.0513(8) 0.0411(8) -0.0018(5) 0.0085(6) -0.0104(6)
C9 0.0620(10) 0.0596(10) 0.0399(9) -0.0037(7) 0.0094(7) -0.0063(8)
C10 0.1137(19) 0.0729(14) 0.0711(14) -0.0246(11) 0.0229(13) -0.0146(13)
C11 0.119(2) 0.117(2) 0.0524(11) -0.0047(12) 0.0297(12) -0.0464(17)
C12 0.0912(17) 0.123(2) 0.0611(13) 0.0067(13) -0.0068(11) 0.0287(15)

loop_
_atom_type_symbol
_atom_type_description
_atom_type_scat_dispersion_real
_atom_type_scat_dispersion_imag
_atom_type_scat_source
C C 0.0033 0.0016 'International Tables Vol C Tables 4.2.6.8 and 6.1.1.4'
H H 0.0000 0.0000 'International Tables Vol C Tables 4.2.6.8 and 6.1.1.4'
N N 0.0061 0.0033 'International Tables Vol C Tables 4.2.6.8 and 6.1.1.4'
O O 0.0106 0.0060 'International Tables Vol C Tables 4.2.6.8 and 6.1.1.4'

loop_
_geom_angle_atom_site_label_1
_geom_angle_atom_site_label_2
_geom_angle_atom_site_label_3
_geom_angle
C2 C1 C6 119.16(15)
C2 C1 C7 120.52(15)
C6 C1 C7 120.32(14)
C1 C2 C3 119.69(17)
C1 C2 H1 120.2
C3 C2 H1 120.2
C4 C3 C2 120.36(18)
C4 C3 H2 119.8
C2 C3 H2 119.8
C3 C4 C5 120.03(18)
C3 C4 H3 120.0
C5 C4 H3 120.0
C6 C5 C4 120.20(19)
C6 C5 H4 119.9
C4 C5 H4 119.9
C5 C6 C1 120.48(17)
C5 C6 H5 119.8
C1 C6 H5 119.8
N1 C7 C1 117.84(14)
N1 C7 C8 123.11(14)
C1 C7 C8 118.90(13)
C7 N1 O1 112.30(13)
N1 O1 H6 109.5
O2 C8 N2 124.66(15)
O2 C8 C7 119.25(14)
N2 C8 C7 116.09(13)
C8 N2 C9 125.59(13)
C8 N2 H7 117.2
C9 N2 H7 117.2
N2 C9 C10 110.80(16)
N2 C9 C11 106.97(15)
C10 C9 C11 109.26(19)
N2 C9 C12 108.06(15)
C10 C9 C12 111.1(2)
C11 C9 C12 110.6(2)
C9 C10 H8 109.5
C9 C10 H9 109.5
H8 C10 H9 109.5
C9 C10 H10 109.5
H8 C10 H10 109.5
H9 C10 H10 109.5
C9 C11 H11 109.5
C9 C11 H12 109.5
H11 C11 H12 109.5
C9 C11 H13 109.5
H11 C11 H13 109.5
H12 C11 H13 109.5
C9 C12 H14 109.5
C9 C12 H15 109.5
H14 C12 H15 109.5
C9 C12 H16 109.5
H14 C12 H16 109.5
H15 C12 H16 109.5

loop_
_geom_bond_atom_site_label_1
_geom_bond_atom_site_label_2
_geom_bond_distance
C1 C2 1.388(2)
C1 C6 1.390(2)
C1 C7 1.475(2)
C2 C3 1.392(3)
C2 H1 0.9500
C3 C4 1.371(3)
C3 H2 0.9500
C4 C5 1.379(3)
C4 H3 0.9500
C5 C6 1.374(3)
C5 H4 0.9500
C6 H5 0.9500
C7 N1 1.284(2)
C7 C8 1.511(2)
N1 O1 1.3976(17)
O1 H6 0.8400
C8 O2 1.2288(19)
C8 N2 1.325(2)
N2 C9 1.477(2)
N2 H7 0.8800
C9 C10 1.512(3)
C9 C11 1.516(3)
C9 C12 1.521(3)
C10 H8 0.9800
C10 H9 0.9800
C10 H10 0.9800
C11 H11 0.9800
C11 H12 0.9800
C11 H13 0.9800
C12 H14 0.9800
C12 H15 0.9800
C12 H16 0.9800

loop_
_geom_torsion_atom_site_label_1
_geom_torsion_atom_site_label_2
_geom_torsion_atom_site_label_3
_geom_torsion_atom_site_label_4
_geom_torsion
C6 C1 C2 C3 2.3(3)
C7 C1 C2 C3 -177.88(15)
C1 C2 C3 C4 0.1(3)
C2 C3 C4 C5 -1.7(3)
C3 C4 C5 C6 0.9(3)
C4 C5 C6 C1 1.5(3)
C2 C1 C6 C5 -3.1(3)
C7 C1 C6 C5 177.07(17)
C2 C1 C7 N1 149.30(15)
C6 C1 C7 N1 -30.9(2)
C2 C1 C7 C8 -34.9(2)
C6 C1 C7 C8 144.90(16)
C1 C7 N1 O1 177.00(12)
C8 C7 N1 O1 1.4(2)
N1 C7 C8 O2 109.73(19)
C1 C7 C8 O2 -65.82(19)
N1 C7 C8 N2 -70.3(2)
C1 C7 C8 N2 114.11(16)
O2 C8 N2 C9 -8.9(3)
C7 C8 N2 C9 171.21(14)
C8 N2 C9 C10 59.9(2)
C8 N2 C9 C11 178.94(19)
C8 N2 C9 C12 -61.9(2)
